data_7709443
loop_
_publ_author_name
'Xue, Chaozhuang'
'Lin, Jian'
'Zhang, Yifan'
'Liu, Zhiyang'
'Li, Rui'
'Gong, Shuwen'
'Qu, Konggang'

_publ_section_title
;
 New crystalline 1D/2D/3D indium selenides directed by piperidine and
 auxiliary solvents.
;
_journal_issue 8
_journal_name_full 'Dalton transactions (Cambridge, England : 2003)'
_journal_page_first 3248
_journal_page_last 3253
_journal_paper_doi 10.1039/d2dt00174h
_journal_volume 51
_journal_year 2022
_chemical_formula_sum 'C240 H576 In48 N48 Se96'
_chemical_formula_weight 17226.97
_space_group_crystal_system orthorhombic
_space_group_IT_number 72
_space_group_name_Hall '-I 2 2c'
_space_group_name_H-M_alt 'I b a m'
_audit_creation_method SHELXL-2014/7
_audit_update_record
;
2022-01-18 deposited with the CCDC.	2022-01-25 downloaded from the CCDC.
;
_cell_angle_alpha 90
_cell_angle_beta 90
_cell_angle_gamma 90
_cell_formula_units_Z 1
_cell_length_a 29.4109(11)
_cell_length_b 13.3976(5)
_cell_length_c 26.8483(9)
_cell_measurement_reflns_used 9061
_cell_measurement_temperature 120(2)
_cell_measurement_theta_max 25.32
_cell_measurement_theta_min 2.75
_cell_volume 10579.2(7)
_computing_cell_refinement 'Bruker SAINT'
_computing_data_collection 'Bruker APEX2'
_computing_data_reduction 'Bruker SAINT'
_computing_molecular_graphics 'Bruker SHELXTL'
_computing_publication_material 'Bruker SHELXTL'
_computing_structure_refinement 'SHELXL-2014/7 (Sheldrick, 2014)'
_computing_structure_solution 'SHELXS-97 (Sheldrick 2008)'
_diffrn_ambient_temperature 120(2)
_diffrn_measured_fraction_theta_full 0.999
_diffrn_measured_fraction_theta_max 0.999
_diffrn_measurement_device_type 'Bruker APEX-II CCD'
_diffrn_measurement_method '\f and \w scans'
_diffrn_radiation_type MoK\a
_diffrn_radiation_wavelength 0.71073
_diffrn_reflns_av_R_equivalents 0.0434
_diffrn_reflns_av_unetI/netI 0.0280
_diffrn_reflns_Laue_measured_fraction_full 0.999
_diffrn_reflns_Laue_measured_fraction_max 0.999
_diffrn_reflns_limit_h_max 35
_diffrn_reflns_limit_h_min -35
_diffrn_reflns_limit_k_max 16
_diffrn_reflns_limit_k_min -16
_diffrn_reflns_limit_l_max 29
_diffrn_reflns_limit_l_min -32
_diffrn_reflns_number 40075
_diffrn_reflns_point_group_measured_fraction_full 0.999
_diffrn_reflns_point_group_measured_fraction_max 0.999
_diffrn_reflns_theta_full 25.242
_diffrn_reflns_theta_max 25.350
_diffrn_reflns_theta_min 1.670
_exptl_absorpt_coefficient_mu 10.860
_exptl_absorpt_correction_type multi-scan
_exptl_crystal_colour yellow
_exptl_crystal_density_diffrn 2.704
_exptl_crystal_description block
_exptl_crystal_F_000 7968
_exptl_crystal_size_max 0.3
_exptl_crystal_size_mid 0.2
_exptl_crystal_size_min 0.1
_exptl_transmission_factor_max 0.338
_exptl_transmission_factor_min 0.131
_refine_diff_density_max 1.384
_refine_diff_density_min -1.120
_refine_diff_density_rms 0.197
_refine_ls_extinction_method none
_refine_ls_goodness_of_fit_ref 1.183
_refine_ls_hydrogen_treatment undef
_refine_ls_matrix_type full
_refine_ls_number_parameters 100
_refine_ls_number_reflns 4963
_refine_ls_number_restraints 0
_refine_ls_restrained_S_all 1.183
_refine_ls_R_factor_all 0.0399
_refine_ls_R_factor_gt 0.0300
_refine_ls_shift/su_max 0.001
_refine_ls_shift/su_mean 0.000
_refine_ls_structure_factor_coef Fsqd
_refine_ls_weighting_details 'w=1/[\s^2^(Fo^2^)+(0.0647P)^2^+120.4578P] where P=(Fo^2^+2Fc^2^)/3'
_refine_ls_weighting_scheme calc
_refine_ls_wR_factor_gt 0.1087
_refine_ls_wR_factor_ref 0.1254
_reflns_Friedel_coverage 0.000
_reflns_number_gt 4223
_reflns_number_total 4963
_reflns_threshold_expression 'I > 2\s(I)'
_cod_data_source_file d2dt00174h2.cif
_cod_data_source_block ISP-4
_cod_depositor_comments 'Adding full bibliography for 7709442--7709445.cif.'
_cod_database_code 7709443
_shelx_shelxl_version_number 2014/7
_shelx_space_group_comment
;
The symmetry employed for this shelxl refinement is uniquely defined
by the following loop, which should always be used as a source of
symmetry information in preference to the above space-group names.
They are only intended as comments.
;
_shelx_estimated_absorpt_t_min 0.4238
_shelx_estimated_absorpt_t_max 0.7457

loop_
_space_group_symop_operation_xyz
'x, y, z'
'-x, -y, z'
'-x+1/2, y+1/2, -z'
'x+1/2, -y+1/2, -z'
'x+1/2, y+1/2, z+1/2'
'-x+1/2, -y+1/2, z+1/2'
'-x+1, y+1, -z+1/2'
'x+1, -y+1, -z+1/2'
'-x, -y, -z'
'x, y, -z'
'x-1/2, -y-1/2, z'
'-x-1/2, y-1/2, z'
'-x+1/2, -y+1/2, -z+1/2'
'x+1/2, y+1/2, -z+1/2'
'x, -y, z+1/2'
'-x, y, z+1/2'

loop_
_atom_site_label
_atom_site_type_symbol
_atom_site_fract_x
_atom_site_fract_y
_atom_site_fract_z
_atom_site_U_iso_or_equiv
_atom_site_adp_type
_atom_site_occupancy
_atom_site_site_symmetry_order
_atom_site_calc_flag
_atom_site_refinement_flags_posn
_atom_site_refinement_flags_adp
_atom_site_refinement_flags_occupancy
_atom_site_disorder_assembly
_atom_site_disorder_group
In1 In 0.82832(2) 0.42968(5) 0.5000 0.02204(18) Uani 1 2 d S T P . .
Se1 Se 0.74753(3) 0.50184(8) 0.5000 0.0342(3) Uani 1 2 d S T P . .
In3 In 0.62641(2) 0.16964(4) 0.42563(2) 0.04107(19) Uani 1 1 d . . . . .
Se3 Se 0.70446(3) 0.25664(6) 0.42159(3) 0.0377(2) Uani 1 1 d . . . . .
In2 In 0.74479(2) 0.19472(5) 0.5000 0.02183(17) Uani 1 2 d S T P . .
Se2 Se 0.82969(4) 0.23938(8) 0.5000 0.0402(3) Uani 1 2 d S T P . .
Se5 Se 0.63035(3) -0.02015(6) 0.41939(3) 0.0409(2) Uani 1 1 d . . . . .
In4 In 0.54957(2) 0.10317(4) 0.30452(2) 0.03660(18) Uani 1 1 d . . . . .
Se4 Se 0.57769(4) 0.22410(9) 0.5000 0.0562(4) Uani 1 2 d S T P A .
Se7 Se 0.5000 0.0000 0.36352(4) 0.0575(4) Uani 1 2 d S T P A .
Se6A Se 0.5818(2) 0.2484(5) 0.35679(18) 0.0679(16) Uani 0.49 1 d . . P A 1
Se6B Se 0.59801(19) 0.2442(4) 0.34031(17) 0.0568(12) Uani 0.51 1 d . . P A 2
Se8 Se 0.60401(4) 0.0000 0.2500 0.0622(4) Uani 1 2 d S T P A .
Se9 Se 0.5000 0.21766(8) 0.2500 0.0318(3) Uani 1 2 d S T P A .

loop_
_atom_site_aniso_label
_atom_site_aniso_U_11
_atom_site_aniso_U_22
_atom_site_aniso_U_33
_atom_site_aniso_U_23
_atom_site_aniso_U_13
_atom_site_aniso_U_12
In1 0.0189(3) 0.0169(3) 0.0303(4) 0.000 0.000 0.0010(3)
Se1 0.0174(5) 0.0199(5) 0.0653(8) 0.000 0.000 0.0011(4)
In3 0.0428(4) 0.0251(3) 0.0553(4) 0.0041(2) -0.0307(3) -0.0032(2)
Se3 0.0457(5) 0.0362(5) 0.0313(4) 0.0086(3) -0.0092(3) -0.0081(4)
In2 0.0170(3) 0.0211(4) 0.0274(4) 0.000 0.000 -0.0023(3)
Se2 0.0171(5) 0.0165(5) 0.0870(9) 0.000 0.000 -0.0005(4)
Se5 0.0523(5) 0.0271(4) 0.0433(5) -0.0035(3) -0.0251(4) -0.0017(4)
In4 0.0443(4) 0.0268(3) 0.0387(3) 0.0024(2) -0.0214(3) -0.0027(2)
Se4 0.0208(6) 0.0282(6) 0.1198(13) 0.000 0.000 0.0013(5)
Se7 0.1121(13) 0.0427(7) 0.0178(5) 0.000 0.000 -0.0107(8)
Se6A 0.105(4) 0.0284(13) 0.071(3) 0.004(2) -0.066(2) -0.002(2)
Se6B 0.086(3) 0.0301(14) 0.054(2) 0.0115(16) -0.0497(18) -0.0173(19)
Se8 0.0289(7) 0.0360(7) 0.1218(14) -0.0038(8) 0.000 0.000
Se9 0.0396(6) 0.0244(5) 0.0316(5) 0.000 -0.0145(5) 0.000

loop_
_atom_type_symbol
_atom_type_description
_atom_type_scat_dispersion_real
_atom_type_scat_dispersion_imag
_atom_type_scat_source
C C 0.0033 0.0016 'International Tables Vol C Tables 4.2.6.8 and 6.1.1.4'
In In -0.7276 1.3100 'International Tables Vol C Tables 4.2.6.8 and 6.1.1.4'
Se Se -0.0929 2.2259 'International Tables Vol C Tables 4.2.6.8 and 6.1.1.4'
N N 0.0061 0.0033 'International Tables Vol C Tables 4.2.6.8 and 6.1.1.4'
H H 0.0000 0.0000 'International Tables Vol C Tables 4.2.6.8 and 6.1.1.4'

loop_
_geom_angle_atom_site_label_1
_geom_angle_atom_site_label_2
_geom_angle_atom_site_label_3
_geom_angle
_geom_angle_site_symmetry_1
_geom_angle_site_symmetry_3
_geom_angle_publ_flag
Se2 In1 Se1 113.05(4) . . ?
Se2 In1 Se5 104.71(3) . 3_656 ?
Se1 In1 Se5 109.84(3) . 3_656 ?
Se2 In1 Se5 104.71(3) . 12_765 ?
Se1 In1 Se5 109.84(3) . 12_765 ?
Se5 In1 Se5 114.62(5) 3_656 12_765 ?
In1 Se1 In2 107.15(4) . 3_656 ?
Se6A In3 Se5 113.33(14) . . ?
Se6A In3 Se4 99.35(12) . . ?
Se5 In3 Se4 111.12(4) . . ?
Se6A In3 Se3 104.20(14) . . ?
Se5 In3 Se3 114.06(4) . . ?
Se4 In3 Se3 113.70(4) . . ?
Se5 In3 Se6B 109.58(13) . . ?
Se4 In3 Se6B 113.08(12) . . ?
Se3 In3 Se6B 94.27(12) . . ?
In2 Se3 In3 103.42(3) . . ?
Se3 In2 Se3 110.97(5) . 10_556 ?
Se3 In2 Se2 112.08(3) . . ?
Se3 In2 Se2 112.08(3) 10_556 . ?
Se3 In2 Se1 111.34(3) . 3_646 ?
Se3 In2 Se1 111.34(3) 10_556 3_646 ?
Se2 In2 Se1 98.49(4) . 3_646 ?
In1 Se2 In2 102.57(4) . . ?
In3 Se5 In1 103.10(3) . 3_646 ?
Se6B In4 Se7 118.99(10) . . ?
Se6B In4 Se8 105.34(12) . . ?
Se7 In4 Se8 114.63(2) . . ?
Se6B In4 Se9 95.11(13) . . ?
Se7 In4 Se9 110.57(3) . . ?
Se8 In4 Se9 110.44(3) . . ?
Se7 In4 Se6A 106.27(12) . . ?
Se8 In4 Se6A 119.08(13) . . ?
Se9 In4 Se6A 93.91(13) . . ?
In3 Se4 In3 102.31(5) . 10_556 ?
In4 Se7 In4 103.49(5) . 2_655 ?
In3 Se6A In4 106.1(2) . . ?
In4 Se6B In3 102.92(19) . . ?
In4 Se8 In4 103.01(5) 8_445 . ?
In4 Se9 In4 106.82(4) 7_545 . ?

loop_
_geom_bond_atom_site_label_1
_geom_bond_atom_site_label_2
_geom_bond_distance
_geom_bond_site_symmetry_2
_geom_bond_publ_flag
In1 Se2 2.5498(12) . ?
In1 Se1 2.5652(12) . ?
In1 Se5 2.5717(9) 3_656 ?
In1 Se5 2.5717(9) 12_765 ?
Se1 In2 2.5940(12) 3_656 ?
In3 Se6A 2.500(6) . ?
In3 Se5 2.5510(10) . ?
In3 Se4 2.5636(10) . ?
In3 Se3 2.5767(10) . ?
In3 Se6B 2.635(5) . ?
Se3 In2 2.5549(8) . ?
In2 Se3 2.5550(8) 10_556 ?
In2 Se2 2.5675(12) . ?
In2 Se1 2.5940(12) 3_646 ?
Se5 In1 2.5716(8) 3_646 ?
In4 Se6B 2.554(6) . ?
In4 Se7 2.5583(9) . ?
In4 Se8 2.5723(10) . ?
In4 Se9 2.5732(8) . ?
In4 Se6A 2.580(6) . ?
Se4 In3 2.5637(10) 10_556 ?
Se7 In4 2.5585(9) 2_655 ?
Se8 In4 2.5722(10) 8_445 ?
Se9 In4 2.5732(8) 7_545 ?
